data_1565659
loop_
_publ_author_name
'Shakirova, Olga'
'Protsenko, Alexandra'
'Protsenko, Alexander'
'Kuratieva, Natalia'
'Fowles, Samantha'
'Turnbull, Mark M.'

_publ_section_title
;
 Syntheses, structures and properties of copper(II) and cobalt(II)
 complexes with 5(3)-amino-2-chloro-3(5)-methylpyridine isomer cations
;
_journal_name_full 'Inorganica Chimica Acta'
_journal_page_first 119246
_journal_paper_doi 10.1016/j.ica.2019.119246
_journal_volume 500
_journal_year 2020
_chemical_formula_moiety 'C9 H12 Cl4 Cu N2'
_chemical_formula_sum 'C9 H12 Cl4 Cu N2'
_chemical_formula_weight 353.55
_space_group_crystal_system triclinic
_space_group_IT_number 2
_space_group_name_Hall '-P 1'
_space_group_name_H-M_alt 'P -1'
_atom_sites_solution_hydrogens geom
_atom_sites_solution_primary direct
_atom_sites_solution_secondary difmap
_cell_angle_alpha 105.909(9)
_cell_angle_beta 102.298(9)
_cell_angle_gamma 111.663(10)
_cell_formula_units_Z 2
_cell_length_a 8.732(3)
_cell_length_b 9.132(3)
_cell_length_c 9.792(3)
_cell_measurement_reflns_used 3342
_cell_measurement_temperature 150(2)
_cell_measurement_theta_max 27.19
_cell_measurement_theta_min 2.31
_cell_volume 653.3(4)
_computing_cell_refinement 'Bruker SAINT'
_computing_data_collection 'Bruker APEX2'
_computing_data_reduction 'Bruker SAINT'
_computing_molecular_graphics 'Bruker SHELXTL'
_computing_publication_material 'Bruker SHELXTL'
_computing_structure_refinement 'Bruker SHELXTL'
_computing_structure_solution 'Bruker SHELXTL'
_diffrn_ambient_temperature 150(2)
_diffrn_detector_area_resol_mean 25
_diffrn_measured_fraction_theta_full 0.995
_diffrn_measured_fraction_theta_max 0.987
_diffrn_measurement_device_type 'Bruker Apex DUO CCD area-detector'
_diffrn_measurement_method '\f scans'
_diffrn_radiation_probe x-ray
_diffrn_radiation_type MoK\a
_diffrn_radiation_wavelength 0.71073
_diffrn_reflns_av_R_equivalents 0.0219
_diffrn_reflns_av_unetI/netI 0.0303
_diffrn_reflns_Laue_measured_fraction_full 0.995
_diffrn_reflns_Laue_measured_fraction_max 0.987
_diffrn_reflns_limit_h_max 11
_diffrn_reflns_limit_h_min -11
_diffrn_reflns_limit_k_max 11
_diffrn_reflns_limit_k_min -11
_diffrn_reflns_limit_l_max 12
_diffrn_reflns_limit_l_min -12
_diffrn_reflns_number 5610
_diffrn_reflns_point_group_measured_fraction_full 0.995
_diffrn_reflns_point_group_measured_fraction_max 0.987
_diffrn_reflns_theta_full 25.250
_diffrn_reflns_theta_max 27.194
_diffrn_reflns_theta_min 2.310
_exptl_absorpt_coefficient_mu 2.462
_exptl_absorpt_correction_T_max 0.746
_exptl_absorpt_correction_T_min 0.644
_exptl_absorpt_correction_type multi-scan
_exptl_absorpt_process_details 'Bruker SADABS'
_exptl_crystal_colour green
_exptl_crystal_density_diffrn 1.797
_exptl_crystal_description prism
_exptl_crystal_F_000 354
_exptl_crystal_size_max 0.160
_exptl_crystal_size_mid 0.100
_exptl_crystal_size_min 0.060
_refine_diff_density_max 0.397
_refine_diff_density_min -0.342
_refine_diff_density_rms 0.067
_refine_ls_extinction_coef .
_refine_ls_extinction_method none
_refine_ls_goodness_of_fit_ref 1.048
_refine_ls_hydrogen_treatment constr
_refine_ls_matrix_type full
_refine_ls_number_parameters 148
_refine_ls_number_reflns 2883
_refine_ls_number_restraints 0
_refine_ls_restrained_S_all 1.048
_refine_ls_R_factor_all 0.0261
_refine_ls_R_factor_gt 0.0228
_refine_ls_shift/su_max 0.001
_refine_ls_shift/su_mean 0.000
_refine_ls_structure_factor_coef Fsqd
_refine_ls_weighting_details 'w=1/[\s^2^(Fo^2^)+(0.0257P)^2^+0.1506P] where P=(Fo^2^+2Fc^2^)/3'
_refine_ls_weighting_scheme calc
_refine_ls_wR_factor_gt 0.0557
_refine_ls_wR_factor_ref 0.0571
_reflns_Friedel_coverage 0.000
_reflns_Friedel_fraction_full .
_reflns_Friedel_fraction_max .
_reflns_number_gt 2587
_reflns_number_total 2883
_reflns_threshold_expression >2\s(I)
_cod_data_source_file ICA-2020-500-119246.cif
_cod_data_source_block shak120
_cod_original_cell_volume 653.4(4)
_cod_database_code 1565659
_shelx_space_group_comment
;
The symmetry employed for this shelxl refinement is uniquely defined
by the following loop, which should always be used as a source of
symmetry information in preference to the above space-group names.
They are only intended as comments.
;
_shelx_estimated_absorpt_t_min 0.694
_shelx_estimated_absorpt_t_max 0.866

loop_
_space_group_symop_operation_xyz
'x, y, z'
'-x, -y, -z'

loop_
_atom_site_label
_atom_site_type_symbol
_atom_site_fract_x
_atom_site_fract_y
_atom_site_fract_z
_atom_site_U_iso_or_equiv
_atom_site_adp_type
_atom_site_occupancy
_atom_site_site_symmetry_order
_atom_site_calc_flag
_atom_site_refinement_flags_posn
_atom_site_refinement_flags_adp
_atom_site_refinement_flags_occupancy
_atom_site_disorder_assembly
_atom_site_disorder_group
Cu1 Cu 0.29427(3) 0.33099(3) 0.79909(2) 0.01281(7) Uani 1 1 d . . . . .
Cl1 Cl 0.19342(5) 0.02320(6) 0.49243(5) 0.01735(11) Uani 1 1 d . . . . .
Cl2 Cl 0.43875(6) 0.28217(7) 0.99003(5) 0.02061(11) Uani 1 1 d . . . . .
Cl3 Cl 0.18603(6) 0.41448(7) 0.61635(5) 0.02019(11) Uani 1 1 d . . . . .
Cl4 Cl 0.06340(5) 0.29996(6) 0.87675(5) 0.01732(11) Uani 1 1 d . . . . .
N1 N 0.46354(19) 0.3020(2) 0.69039(16) 0.0125(3) Uani 1 1 d . . . . .
N2 N 0.92635(19) 0.5388(2) 0.73980(16) 0.0144(3) Uani 1 1 d . . . . .
H2 H 1.0028 0.4973 0.7438 0.017 Uiso 1 1 calc R U . . .
C1 C 0.4057(2) 0.1811(2) 0.55112(19) 0.0123(3) Uani 1 1 d . . . . .
C2 C 0.5085(2) 0.1737(2) 0.45967(19) 0.0133(4) Uani 1 1 d . . . . .
C3 C 0.6830(2) 0.2957(2) 0.52495(19) 0.0136(4) Uani 1 1 d . . . . .
H3 H 0.7606 0.2960 0.4700 0.016 Uiso 1 1 calc R U . . .
C4 C 0.7448(2) 0.4178(2) 0.67081(19) 0.0128(3) Uani 1 1 d . . . . .
C5 C 0.6322(2) 0.4187(2) 0.75126(19) 0.0135(4) Uani 1 1 d . . . . .
H5 H 0.6756 0.5032 0.8507 0.016 Uiso 1 1 calc R U . . .
C6 C 0.4358(2) 0.0465(3) 0.29750(19) 0.0181(4) Uani 1 1 d . . . . .
H6A H 0.4117 0.1015 0.2283 0.027 Uiso 1 1 calc R U . . .
H6B H 0.3266 -0.0512 0.2812 0.027 Uiso 1 1 calc R U . . .
H6C H 0.5221 0.0069 0.2781 0.027 Uiso 1 1 calc R U . . .
C7 C 0.9897(2) 0.7032(2) 0.79701(19) 0.0158(4) Uani 1 1 d . . . . .
C8 C 1.1827(3) 0.8074(3) 0.8728(2) 0.0276(5) Uani 1 1 d . . . . .
H8A H 1.2394 0.7323 0.8629 0.041 Uiso 1 1 calc R U . . .
H8B H 1.2100 0.8709 0.9805 0.041 Uiso 1 1 calc R U . . .
H8C H 1.2263 0.8881 0.8253 0.041 Uiso 1 1 calc R U . . .
C9 C 0.8760(3) 0.7903(3) 0.7899(2) 0.0209(4) Uani 1 1 d . . . . .
H9A H 0.7710 0.7208 0.6979 0.031 Uiso 1 1 calc R U . . .
H9B H 0.9414 0.9025 0.7880 0.031 Uiso 1 1 calc R U . . .
H9C H 0.8405 0.8049 0.8792 0.031 Uiso 1 1 calc R U . . .

loop_
_atom_site_aniso_label
_atom_site_aniso_U_11
_atom_site_aniso_U_22
_atom_site_aniso_U_33
_atom_site_aniso_U_23
_atom_site_aniso_U_13
_atom_site_aniso_U_12
Cu1 0.01220(12) 0.01847(13) 0.01298(12) 0.00756(9) 0.00713(9) 0.00971(10)
Cl1 0.0100(2) 0.0173(2) 0.0197(2) 0.00362(18) 0.00397(17) 0.00438(18)
Cl2 0.0229(2) 0.0314(3) 0.0206(2) 0.0159(2) 0.01159(19) 0.0192(2)
Cl3 0.0267(3) 0.0307(3) 0.0195(2) 0.0161(2) 0.01441(19) 0.0215(2)
Cl4 0.0120(2) 0.0276(3) 0.0149(2) 0.00949(19) 0.00709(17) 0.00936(19)
N1 0.0117(7) 0.0165(8) 0.0116(7) 0.0056(6) 0.0052(6) 0.0079(6)
N2 0.0119(7) 0.0161(8) 0.0166(7) 0.0052(6) 0.0057(6) 0.0081(7)
C1 0.0099(8) 0.0132(9) 0.0135(8) 0.0048(7) 0.0025(7) 0.0062(7)
C2 0.0162(9) 0.0155(9) 0.0130(8) 0.0070(7) 0.0056(7) 0.0107(8)
C3 0.0164(9) 0.0153(9) 0.0162(8) 0.0084(8) 0.0096(7) 0.0106(8)
C4 0.0116(8) 0.0127(9) 0.0155(8) 0.0067(7) 0.0043(7) 0.0062(7)
C5 0.0131(9) 0.0146(9) 0.0121(8) 0.0027(7) 0.0040(7) 0.0077(7)
C6 0.0190(10) 0.0202(10) 0.0127(8) 0.0031(8) 0.0052(7) 0.0090(8)
C7 0.0183(9) 0.0181(10) 0.0120(8) 0.0060(7) 0.0078(7) 0.0080(8)
C8 0.0181(10) 0.0226(11) 0.0323(11) 0.0038(9) 0.0085(9) 0.0045(9)
C9 0.0257(11) 0.0191(10) 0.0224(9) 0.0090(8) 0.0092(8) 0.0136(9)

loop_
_atom_type_symbol
_atom_type_description
_atom_type_scat_dispersion_real
_atom_type_scat_dispersion_imag
_atom_type_scat_source
C C 0.0033 0.0016 'International Tables Vol C Tables 4.2.6.8 and 6.1.1.4'
H H 0.0000 0.0000 'International Tables Vol C Tables 4.2.6.8 and 6.1.1.4'
N N 0.0061 0.0033 'International Tables Vol C Tables 4.2.6.8 and 6.1.1.4'
Cl Cl 0.1484 0.1585 'International Tables Vol C Tables 4.2.6.8 and 6.1.1.4'
Cu Cu 0.3201 1.2651 'International Tables Vol C Tables 4.2.6.8 and 6.1.1.4'

loop_
_geom_angle_atom_site_label_1
_geom_angle_atom_site_label_2
_geom_angle_atom_site_label_3
_geom_angle
_geom_angle_site_symmetry_1
_geom_angle_site_symmetry_3
N1 Cu1 Cl4 166.32(5) . .
N1 Cu1 Cl2 89.22(5) . .
Cl4 Cu1 Cl2 94.02(3) . .
N1 Cu1 Cl3 87.08(5) . .
Cl4 Cu1 Cl3 91.29(3) . .
Cl2 Cu1 Cl3 171.74(2) . .
C5 N1 C1 118.83(14) . .
C5 N1 Cu1 118.98(11) . .
C1 N1 Cu1 121.68(12) . .
C7 N2 C4 126.46(16) . .
C7 N2 H2 116.8 . .
C4 N2 H2 116.8 . .
N1 C1 C2 124.40(16) . .
N1 C1 Cl1 114.94(13) . .
C2 C1 Cl1 120.58(14) . .
C3 C2 C1 115.76(16) . .
C3 C2 C6 120.78(15) . .
C1 C2 C6 123.42(16) . .
C2 C3 C4 119.97(16) . .
C2 C3 H3 120.0 . .
C4 C3 H3 120.0 . .
C5 C4 C3 120.31(17) . .
C5 C4 N2 119.95(15) . .
C3 C4 N2 119.71(15) . .
N1 C5 C4 120.63(16) . .
N1 C5 H5 119.7 . .
C4 C5 H5 119.7 . .
C2 C6 H6A 109.5 . .
C2 C6 H6B 109.5 . .
H6A C6 H6B 109.5 . .
C2 C6 H6C 109.5 . .
H6A C6 H6C 109.5 . .
H6B C6 H6C 109.5 . .
N2 C7 C8 118.39(17) . .
N2 C7 C9 122.35(17) . .
C8 C7 C9 119.25(18) . .
C7 C8 H8A 109.5 . .
C7 C8 H8B 109.5 . .
H8A C8 H8B 109.5 . .
C7 C8 H8C 109.5 . .
H8A C8 H8C 109.5 . .
H8B C8 H8C 109.5 . .
C7 C9 H9A 109.5 . .
C7 C9 H9B 109.5 . .
H9A C9 H9B 109.5 . .
C7 C9 H9C 109.5 . .
H9A C9 H9C 109.5 . .
H9B C9 H9C 109.5 . .

loop_
_geom_bond_atom_site_label_1
_geom_bond_atom_site_label_2
_geom_bond_distance
_geom_bond_site_symmetry_2
Cu1 N1 2.0477(15) .
Cu1 Cl4 2.2522(8) .
Cu1 Cl2 2.2701(7) .
Cu1 Cl3 2.2882(7) .
Cl1 C1 1.7217(19) .
N1 C5 1.334(2) .
N1 C1 1.343(2) .
N2 C7 1.291(2) .
N2 C4 1.425(2) .
N2 H2 0.8800 .
C1 C2 1.402(2) .
C2 C3 1.383(3) .
C2 C6 1.513(2) .
C3 C4 1.389(2) .
C3 H3 0.9500 .
C4 C5 1.386(2) .
C5 H5 0.9500 .
C6 H6A 0.9800 .
C6 H6B 0.9800 .
C6 H6C 0.9800 .
C7 C8 1.481(3) .
C7 C9 1.486(3) .
C8 H8A 0.9800 .
C8 H8B 0.9800 .
C8 H8C 0.9800 .
C9 H9A 0.9800 .
C9 H9B 0.9800 .
C9 H9C 0.9800 .
